data_2100731
loop_
_publ_author_name
'Edstr\"om, K.'
'Thomas, J. O.'
'Farrington, G. C.'

_publ_section_title
;
 A single-crystal X-ray diffraction study of the ion exchange of Cd^2+^
 into Ag^+^ \b-alumina
;
_journal_issue 5
_journal_name_full 'Acta Crystallographica Section B'
_journal_page_first 643
_journal_page_last 650
_journal_paper_doi 10.1107/S0108768191003130
_journal_volume 47
_journal_year 1991
_chemical_formula_sum 'Ag Al11 O17.11'
_chemical_formula_weight 702.1
_symmetry_cell_setting hexagonal
_symmetry_space_group_name_Hall '-P 6c 2c'
_symmetry_space_group_name_H-M 'P 63/m m c'
_cell_angle_alpha 90
_cell_angle_beta 90
_cell_angle_gamma 120
_cell_formula_units_Z 2
_cell_length_a 5.5914(3)
_cell_length_b 5.5914(3)
_cell_length_c 22.430(4)
_cell_volume 701.25(14)
_diffrn_radiation_type mo
_diffrn_radiation_wavelength 0.71073
_exptl_absorpt_coefficient_mu 2.93
_exptl_crystal_density_diffrn 3.82
_exptl_crystal_F_000 674.4
_cod_data_source_file ab0142.cif
_cod_data_source_block ab0142a
_cod_depositor_comments
;
 Correcting the _cell_angle_gamma data item value by changing it from '90' to
 '120' after consulting the original publication.

 Antanas Vaitkus,
 2017-11-18
;
_cod_original_cell_volume 607.29
_cod_original_sg_symbol_H-M P63/mmc
_cod_original_formula_sum 'Ag1 Al11 O17.11'
_cod_database_code 2100731

loop_
_atom_site_label
_atom_site_fract_x
_atom_site_fract_y
_atom_site_fract_z
_atom_site_U_iso_or_equiv
Ag(1) .7048(2) -.7048(2) .25 .547(5)
Ag(2) .7780(15) -.7780(15) .25 .58(2)
Ag(3) .9763(5) -.9763(5) .25 .655(8)
O(5) .3333 .6667 .25 .91(2)
Al(1) -.16800(3) -.33600(3) .106500(10) 6.3
Al(2) .3333 .6667 .024950(10) 5.1
Al(3) .3333 .6667 .17573(2) 7.4
Al(4) 0 0 0 5.6
O(1) .15699(6) .31398(6) .05020(3) 6.4
O(2) .50288(6) -.50288(6) .14646(3) 7.8
O(3) .6667 .3333 .05536(5) 6.5
O(4) 0 0 .14299(5) 4.7
Al(5) -.1596(7) -.3192(7) .1757(3) 6.3
O(6) .8333 .1667 .25 3.0
